data_4305438
loop_
_publ_author_name
'Jiyong Yao'
'Daniel M. Wells'
'George H. Chan'
'Hui-Yi Zeng'
'Donald E. Ellis'
'Richard P. Van Duyne'
'James A. Ibers'

_publ_contact_author_address
;
        Department of Chemistry
        Northwestern University
        2145 Sheridan Road
        Evanston, IL 60208-3113, USA
;
_publ_contact_author_email ibers@chem.northwestern.edu
_publ_contact_author_fax '+1 847 491 2976'
_publ_contact_author_name 'James A. Ibers'
_publ_contact_author_phone '+1 847 491 5449'
_publ_section_title
;
Syntheses, Structures, Physical Properties, and Electronic Properties of
Some AMUQ3 Compounds (A = Alkali Metal, M = Cu or Ag, Q = S or Se)
;
_journal_name_full 'Inorganic Chemistry'
_journal_page_first 6873
_journal_page_last 6879
_journal_paper_doi 10.1021/ic800424t
_journal_volume 47
_journal_year 2008
_chemical_formula_sum 'Cs Cu S3 U'
_chemical_formula_weight 530.66
_chemical_name_systematic
; 
 ? 
;
_space_group_IT_number 63
_symmetry_cell_setting orthorhombic
_symmetry_space_group_name_Hall '-C 2c 2'
_symmetry_space_group_name_H-M 'C m c m'
_atom_sites_solution_hydrogens none
_atom_sites_solution_primary direct
_atom_sites_solution_secondary difmap
_audit_creation_method SHELXL-97
_cell_angle_alpha 90.00
_cell_angle_beta 90.00
_cell_angle_gamma 90.00
_cell_formula_units_Z 4
_cell_length_a 3.9997(7)
_cell_length_b 15.172(3)
_cell_length_c 10.3257(18)
_cell_measurement_temperature 153(2)
_cell_volume 626.6(2)
_computing_cell_refinement 'SMART Version 5.054 (Bruker, 2000)'
_computing_data_collection 'SMART Version 5.054 (Bruker, 2000)'
_computing_data_reduction 'Saint-Plus Version 6.45a (Bruker, 2003)'
_computing_molecular_graphics 'CrystalMaker, 2005'
_computing_publication_material 'SHELXTL (Sheldrick, 2003)'
_computing_structure_refinement 'SHELXTL (Sheldrick, 2003)'
_computing_structure_solution 'SHELXTL (Sheldrick, 2003)'
_diffrn_ambient_temperature 153(2)
_diffrn_measured_fraction_theta_full 0.962
_diffrn_measured_fraction_theta_max 0.962
_diffrn_measurement_device_type 'Bruker SMART 1000 CCD'
_diffrn_measurement_method '0.3\%\w scans'
_diffrn_radiation_monochromator graphite
_diffrn_radiation_source 'fine-focus sealed tube'
_diffrn_radiation_type MoK\a
_diffrn_radiation_wavelength 0.71073
_diffrn_reflns_av_R_equivalents 0.0297
_diffrn_reflns_av_sigmaI/netI 0.0205
_diffrn_reflns_limit_h_max 5
_diffrn_reflns_limit_h_min -5
_diffrn_reflns_limit_k_max 19
_diffrn_reflns_limit_k_min -19
_diffrn_reflns_limit_l_max 13
_diffrn_reflns_limit_l_min -13
_diffrn_reflns_number 2789
_diffrn_reflns_theta_full 28.53
_diffrn_reflns_theta_max 28.53
_diffrn_reflns_theta_min 2.68
_diffrn_standards_number 0
_exptl_absorpt_coefficient_mu 35.783
_exptl_absorpt_correction_T_max 0.57177
_exptl_absorpt_correction_T_min 0.02774
_exptl_absorpt_correction_type numerical
_exptl_absorpt_process_details face-indexed
_exptl_crystal_colour black
_exptl_crystal_density_diffrn 5.625
_exptl_crystal_density_method 'not measured'
_exptl_crystal_description needle
_exptl_crystal_F_000 896
_exptl_crystal_size_max 0.220
_exptl_crystal_size_mid 0.022
_exptl_crystal_size_min 0.016
_refine_diff_density_max 1.262
_refine_diff_density_min -2.201
_refine_diff_density_rms 0.439
_refine_ls_extinction_coef 0.00353(19)
_refine_ls_extinction_expression Fc^*^=kFc[1+0.001xFc^2^\l^3^/sin(2\q)]^-1/4^
_refine_ls_extinction_method SHELXL
_refine_ls_goodness_of_fit_ref 1.429
_refine_ls_hydrogen_treatment none
_refine_ls_matrix_type full
_refine_ls_number_parameters 24
_refine_ls_number_reflns 461
_refine_ls_number_restraints 0
_refine_ls_restrained_S_all 1.429
_refine_ls_R_factor_all 0.0210
_refine_ls_R_factor_gt 0.0196
_refine_ls_shift/su_max 0.001
_refine_ls_shift/su_mean 0.000
_refine_ls_structure_factor_coef Fsqd
_refine_ls_weighting_details 'calc w=1/[\s^2^(Fo^2^)+(0.0200P)^2^+0.0000P] where P=(Fo^2^+2Fc^2^)/3'
_refine_ls_weighting_scheme calc
_refine_ls_wR_factor_gt 0.0443
_refine_ls_wR_factor_ref 0.0447
_reflns_number_gt 443
_reflns_number_total 461
_reflns_threshold_expression >2sigma(I)
_cod_data_source_file ic800424t-file012_4.cif
_cod_data_source_block CsCuUS3
_cod_original_cell_volume 626.62(19)
_cod_database_code 4305438

loop_
_symmetry_equiv_pos_as_xyz
'x, y, z'
'-x, -y, z+1/2'
'-x, y, -z+1/2'
'x, -y, -z'
'x+1/2, y+1/2, z'
'-x+1/2, -y+1/2, z+1/2'
'-x+1/2, y+1/2, -z+1/2'
'x+1/2, -y+1/2, -z'
'-x, -y, -z'
'x, y, -z-1/2'
'x, -y, z-1/2'
'-x, y, z'
'-x+1/2, -y+1/2, -z'
'x+1/2, y+1/2, -z-1/2'
'x+1/2, -y+1/2, z-1/2'
'-x+1/2, y+1/2, z'

loop_
_atom_site_label
_atom_site_type_symbol
_atom_site_fract_x
_atom_site_fract_y
_atom_site_fract_z
_atom_site_U_iso_or_equiv
_atom_site_adp_type
_atom_site_occupancy
_atom_site_symmetry_multiplicity
_atom_site_calc_flag
_atom_site_refinement_flags
_atom_site_disorder_assembly
_atom_site_disorder_group
Cs Cs 0.0000 0.74058(3) 0.2500 0.00937(16) Uani 1 4 d S . .
U U 0.0000 0.0000 0.0000 0.00419(14) Uani 1 4 d S . .
Cu Cu 0.0000 0.46459(7) 0.2500 0.0083(2) Uani 1 4 d S . .
S1 S 0.0000 0.05358(12) 0.2500 0.0059(4) Uani 1 4 d S . .
S2 S 0.0000 0.38467(8) 0.05763(13) 0.0061(3) Uani 1 2 d S . .

loop_
_atom_site_aniso_label
_atom_site_aniso_U_11
_atom_site_aniso_U_22
_atom_site_aniso_U_33
_atom_site_aniso_U_23
_atom_site_aniso_U_13
_atom_site_aniso_U_12
Cs 0.0084(3) 0.0072(3) 0.0125(3) 0.000 0.000 0.000
U 0.00386(19) 0.0054(2) 0.00328(19) -0.00013(9) 0.000 0.000
Cu 0.0094(5) 0.0099(5) 0.0055(5) 0.000 0.000 0.000
S1 0.0057(8) 0.0079(9) 0.0040(9) 0.000 0.000 0.000
S2 0.0068(6) 0.0057(6) 0.0058(6) -0.0009(5) 0.000 0.000

loop_
_atom_type_symbol
_atom_type_description
_atom_type_scat_dispersion_real
_atom_type_scat_dispersion_imag
_atom_type_scat_source
S S 0.1246 0.1234 'International Tables Vol C Tables 4.2.6.8 and 6.1.1.4'
Cu Cu 0.3201 1.2651 'International Tables Vol C Tables 4.2.6.8 and 6.1.1.4'
Cs Cs -0.3680 2.1192 'International Tables Vol C Tables 4.2.6.8 and 6.1.1.4'
U U -9.6767 9.6646 'International Tables Vol C Tables 4.2.6.8 and 6.1.1.4'

loop_
_geom_angle_atom_site_label_1
_geom_angle_atom_site_label_2
_geom_angle_atom_site_label_3
_geom_angle
_geom_angle_site_symmetry_1
_geom_angle_site_symmetry_3
_geom_angle_publ_flag
S1 Cs S1 70.35(4) 5_455 5 ?
S1 Cs S2 145.48(2) 5_455 14_556 ?
S1 Cs S2 100.25(2) 5 14_556 ?
S1 Cs S2 100.25(2) 5_455 14_456 ?
S1 Cs S2 145.48(2) 5 14_456 ?
S2 Cs S2 68.20(3) 14_556 14_456 ?
S1 Cs S2 145.48(2) 5_455 5 ?
S1 Cs S2 100.25(2) 5 5 ?
S2 Cs S2 67.68(4) 14_556 5 ?
S2 Cs S2 104.41(4) 14_456 5 ?
S1 Cs S2 100.25(2) 5_455 5_455 ?
S1 Cs S2 145.48(2) 5 5_455 ?
S2 Cs S2 104.41(4) 14_556 5_455 ?
S2 Cs S2 67.68(4) 14_456 5_455 ?
S2 Cs S2 68.20(3) 5 5_455 ?
S1 Cs S2 65.188(19) 5_455 9_565 ?
S1 Cs S2 65.188(19) 5 9_565 ?
S2 Cs S2 142.42(2) 14_556 9_565 ?
S2 Cs S2 142.42(2) 14_456 9_565 ?
S2 Cs S2 80.61(3) 5 9_565 ?
S2 Cs S2 80.61(3) 5_455 9_565 ?
S1 Cs S2 65.188(19) 5_455 2_565 ?
S1 Cs S2 65.188(19) 5 2_565 ?
S2 Cs S2 80.61(3) 14_556 2_565 ?
S2 Cs S2 80.61(3) 14_456 2_565 ?
S2 Cs S2 142.42(2) 5 2_565 ?
S2 Cs S2 142.42(2) 5_455 2_565 ?
S2 Cs S2 118.22(4) 9_565 2_565 ?
S1 Cs Cu 175.30(2) 5_455 5 ?
S1 Cs Cu 114.35(2) 5 5 ?
S2 Cs Cu 35.66(2) 14_556 5 ?
S2 Cs Cu 75.89(2) 14_456 5 ?
S2 Cs Cu 35.66(2) 5 5 ?
S2 Cs Cu 75.89(2) 5_455 5 ?
S2 Cs Cu 116.262(19) 9_565 5 ?
S2 Cs Cu 116.262(18) 2_565 5 ?
S1 Cs Cu 114.35(2) 5_455 5_455 ?
S1 Cs Cu 175.30(2) 5 5_455 ?
S2 Cs Cu 75.89(2) 14_556 5_455 ?
S2 Cs Cu 35.66(2) 14_456 5_455 ?
S2 Cs Cu 75.89(2) 5 5_455 ?
S2 Cs Cu 35.66(2) 5_455 5_455 ?
S2 Cs Cu 116.262(18) 9_565 5_455 ?
S2 Cs Cu 116.262(18) 2_565 5_455 ?
Cu Cs Cu 60.95(2) 5 5_455 ?
S1 Cs Cs 125.18(2) 5_455 1_655 ?
S1 Cs Cs 54.82(2) 5 1_655 ?
S2 Cs Cs 55.900(14) 14_556 1_655 ?
S2 Cs Cs 124.100(14) 14_456 1_655 ?
S2 Cs Cs 55.900(14) 5 1_655 ?
S2 Cs Cs 124.100(14) 5_455 1_655 ?
S2 Cs Cs 90.0 9_565 1_655 ?
S2 Cs Cs 90.0 2_565 1_655 ?
Cu Cs Cs 59.526(10) 5 1_655 ?
Cu Cs Cs 120.473(10) 5_455 1_655 ?
S1 Cs Cs 54.82(2) 5_455 1_455 ?
S1 Cs Cs 125.18(2) 5 1_455 ?
S2 Cs Cs 124.100(14) 14_556 1_455 ?
S2 Cs Cs 55.900(14) 14_456 1_455 ?
S2 Cs Cs 124.100(14) 5 1_455 ?
S2 Cs Cs 55.900(14) 5_455 1_455 ?
S2 Cs Cs 90.0 9_565 1_455 ?
S2 Cs Cs 90.0 2_565 1_455 ?
Cu Cs Cs 120.473(10) 5 1_455 ?
Cu Cs Cs 59.526(10) 5_455 1_455 ?
Cs Cs Cs 180.0 1_655 1_455 ?
S1 U S1 180.0 9 . ?
S1 U S2 89.12(4) 9 13 ?
S1 U S2 90.88(4) . 13 ?
S1 U S2 90.88(4) 9 5_445 ?
S1 U S2 89.12(4) . 5_445 ?
S2 U S2 180.00(4) 13 5_445 ?
S1 U S2 89.12(4) 9 13_455 ?
S1 U S2 90.88(4) . 13_455 ?
S2 U S2 94.51(4) 13 13_455 ?
S2 U S2 85.49(4) 5_445 13_455 ?
S1 U S2 90.88(4) 9 5_545 ?
S1 U S2 89.12(4) . 5_545 ?
S2 U S2 85.49(4) 13 5_545 ?
S2 U S2 94.51(4) 5_445 5_545 ?
S2 U S2 180.00(4) 13_455 5_545 ?
S1 U Cu 45.95(2) 9 13_455 ?
S1 U Cu 134.05(2) . 13_455 ?
S2 U Cu 99.73(3) 13 13_455 ?
S2 U Cu 80.27(3) 5_445 13_455 ?
S2 U Cu 44.06(3) 13_455 13_455 ?
S2 U Cu 135.94(3) 5_545 13_455 ?
S1 U Cu 134.05(2) 9 5_545 ?
S1 U Cu 45.95(2) . 5_545 ?
S2 U Cu 80.27(3) 13 5_545 ?
S2 U Cu 99.73(3) 5_445 5_545 ?
S2 U Cu 135.94(3) 13_455 5_545 ?
S2 U Cu 44.06(3) 5_545 5_545 ?
Cu U Cu 180.00(3) 13_455 5_545 ?
S1 U Cu 45.95(2) 9 13 ?
S1 U Cu 134.05(2) . 13 ?
S2 U Cu 44.06(3) 13 13 ?
S2 U Cu 135.94(3) 5_445 13 ?
S2 U Cu 99.73(3) 13_455 13 ?
S2 U Cu 80.27(3) 5_545 13 ?
Cu U Cu 74.357(14) 13_455 13 ?
Cu U Cu 105.643(14) 5_545 13 ?
S1 U Cu 134.05(2) 9 5_445 ?
S1 U Cu 45.95(2) . 5_445 ?
S2 U Cu 135.94(3) 13 5_445 ?
S2 U Cu 44.06(3) 5_445 5_445 ?
S2 U Cu 80.27(3) 13_455 5_445 ?
S2 U Cu 99.73(3) 5_545 5_445 ?
Cu U Cu 105.643(14) 13_455 5_445 ?
Cu U Cu 74.357(14) 5_545 5_445 ?
Cu U Cu 180.00(3) 13 5_445 ?
S1 U U 90.0 9 1_655 ?
S1 U U 90.0 . 1_655 ?
S2 U U 42.74(2) 13 1_655 ?
S2 U U 137.26(2) 5_445 1_655 ?
S2 U U 137.26(2) 13_455 1_655 ?
S2 U U 42.74(2) 5_545 1_655 ?
Cu U U 127.179(7) 13_455 1_655 ?
Cu U U 52.821(7) 5_545 1_655 ?
Cu U U 52.821(7) 13 1_655 ?
Cu U U 127.179(7) 5_445 1_655 ?
S1 U U 90.0 9 1_455 ?
S1 U U 90.0 . 1_455 ?
S2 U U 137.26(2) 13 1_455 ?
S2 U U 42.74(2) 5_445 1_455 ?
S2 U U 42.74(2) 13_455 1_455 ?
S2 U U 137.26(2) 5_545 1_455 ?
Cu U U 52.821(7) 13_455 1_455 ?
Cu U U 127.179(7) 5_545 1_455 ?
Cu U U 127.179(7) 13 1_455 ?
Cu U U 52.821(7) 5_445 1_455 ?
U U U 180.0 1_655 1_455 ?
S2 Cu S2 117.20(8) 10_556 . ?
S2 Cu S1 106.95(2) 10_556 5 ?
S2 Cu S1 106.95(2) . 5 ?
S2 Cu S1 106.95(2) 10_556 5_455 ?
S2 Cu S1 106.95(2) . 5_455 ?
S1 Cu S1 111.95(8) 5 5_455 ?
S2 Cu U 54.47(2) 10_556 6 ?
S2 Cu U 138.62(2) . 6 ?
S1 Cu U 53.723(13) 5 6 ?
S1 Cu U 114.20(3) 5_455 6 ?
S2 Cu U 138.62(2) 10_556 5_455 ?
S2 Cu U 54.47(2) . 5_455 ?
S1 Cu U 114.20(3) 5 5_455 ?
S1 Cu U 53.723(13) 5_455 5_455 ?
U Cu U 161.31(3) 6 5_455 ?
S2 Cu U 54.47(2) 10_556 6_455 ?
S2 Cu U 138.62(2) . 6_455 ?
S1 Cu U 114.20(3) 5 6_455 ?
S1 Cu U 53.723(13) 5_455 6_455 ?
U Cu U 74.357(14) 6 6_455 ?
U Cu U 102.528(15) 5_455 6_455 ?
S2 Cu U 138.62(2) 10_556 5 ?
S2 Cu U 54.47(2) . 5 ?
S1 Cu U 53.723(13) 5 5 ?
S1 Cu U 114.20(3) 5_455 5 ?
U Cu U 102.528(15) 6 5 ?
U Cu U 74.357(14) 5_455 5 ?
U Cu U 161.31(3) 6_455 5 ?
S2 Cu Cs 63.32(3) 10_556 5_445 ?
S2 Cu Cs 63.32(3) . 5_445 ?
S1 Cu Cs 154.50(5) 5 5_445 ?
S1 Cu Cs 93.55(4) 5_455 5_445 ?
U Cu Cs 116.51(2) 6 5_445 ?
U Cu Cs 80.414(13) 5_455 5_445 ?
U Cu Cs 80.414(13) 6_455 5_445 ?
U Cu Cs 116.51(2) 5 5_445 ?
S2 Cu Cs 63.32(3) 10_556 5_545 ?
S2 Cu Cs 63.32(3) . 5_545 ?
S1 Cu Cs 93.55(4) 5 5_545 ?
S1 Cu Cs 154.50(5) 5_455 5_545 ?
U Cu Cs 80.414(13) 6 5_545 ?
U Cu Cs 116.51(2) 5_455 5_545 ?
U Cu Cs 116.51(2) 6_455 5_545 ?
U Cu Cs 80.414(13) 5 5_545 ?
Cs Cu Cs 60.95(2) 5_445 5_545 ?
S2 Cu Cs 121.40(4) 10_556 . ?
S2 Cu Cs 121.40(4) . . ?
S1 Cu Cs 55.98(4) 5 . ?
S1 Cu Cs 55.98(4) 5_455 . ?
U Cu Cs 80.656(17) 6 . ?
U Cu Cs 80.656(17) 5_455 . ?
U Cu Cs 80.656(17) 6_455 . ?
U Cu Cs 80.656(17) 5 . ?
Cs Cu Cs 149.526(10) 5_445 . ?
Cs Cu Cs 149.526(10) 5_545 . ?
Cu S1 Cu 111.95(8) 5_445 5_545 ?
Cu S1 U 80.32(3) 5_445 . ?
Cu S1 U 80.32(3) 5_545 . ?
Cu S1 U 80.32(3) 5_445 2 ?
Cu S1 U 80.32(3) 5_545 2 ?
U S1 U 145.04(8) . 2 ?
Cu S1 Cs 159.20(6) 5_445 5_545 ?
Cu S1 Cs 88.85(3) 5_545 5_545 ?
U S1 Cs 104.21(3) . 5_545 ?
U S1 Cs 104.21(3) 2 5_545 ?
Cu S1 Cs 88.85(3) 5_445 5_445 ?
Cu S1 Cs 159.20(6) 5_545 5_445 ?
U S1 Cs 104.21(3) . 5_445 ?
U S1 Cs 104.21(3) 2 5_445 ?
Cs S1 Cs 70.35(4) 5_545 5_445 ?
Cu S2 U 81.47(4) . 5 ?
Cu S2 U 81.47(4) . 5_455 ?
U S2 U 94.51(4) 5 5_455 ?
Cu S2 Cs 81.03(4) . 5_445 ?
U S2 Cs 158.01(5) 5 5_445 ?
U S2 Cs 95.956(18) 5_455 5_445 ?
Cu S2 Cs 81.03(4) . 5_545 ?
U S2 Cs 95.956(18) 5 5_545 ?
U S2 Cs 158.01(5) 5_455 5_545 ?
Cs S2 Cs 68.20(3) 5_445 5_545 ?
Cu S2 Cs 179.49(6) . 9_565 ?
U S2 Cs 98.19(3) 5 9_565 ?
U S2 Cs 98.19(3) 5_455 9_565 ?
Cs S2 Cs 99.39(3) 5_445 9_565 ?
Cs S2 Cs 99.39(3) 5_545 9_565 ?

loop_
_geom_bond_atom_site_label_1
_geom_bond_atom_site_label_2
_geom_bond_distance
_geom_bond_site_symmetry_2
_geom_bond_publ_flag
Cs S1 3.4714(17) 5_455 ?
Cs S1 3.4714(17) 5 ?
Cs S2 3.5671(12) 14_556 ?
Cs S2 3.5671(12) 14_456 ?
Cs S2 3.5671(12) 5 ?
Cs S2 3.5671(12) 5_455 ?
Cs S2 3.7015(14) 9_565 ?
Cs S2 3.7015(14) 2_565 ?
Cs Cu 3.9434(11) 5 ?
Cs Cu 3.9434(11) 5_455 ?
Cs Cs 3.9997(7) 1_655 ?
Cs Cs 3.9997(7) 1_455 ?
U S1 2.7064(7) 9 ?
U S1 2.7064(7) . ?
U S2 2.7232(9) 13 ?
U S2 2.7232(9) 5_445 ?
U S2 2.7232(9) 13_455 ?
U S2 2.7232(9) 5_545 ?
U Cu 3.3094(4) 13_455 ?
U Cu 3.3094(4) 5_545 ?
U Cu 3.3094(4) 13 ?
U Cu 3.3094(4) 5_445 ?
U U 3.9997(7) 1_655 ?
U U 3.9997(7) 1_455 ?
Cu S2 2.3273(15) 10_556 ?
Cu S2 2.3273(15) . ?
Cu S1 2.4129(12) 5 ?
Cu S1 2.4129(12) 5_455 ?
Cu U 3.3094(4) 6 ?
Cu U 3.3094(4) 5_455 ?
Cu U 3.3094(4) 6_455 ?
Cu U 3.3094(4) 5 ?
Cu Cs 3.9434(11) 5_445 ?
Cu Cs 3.9434(11) 5_545 ?
S1 Cu 2.4130(12) 5_445 ?
S1 Cu 2.4130(12) 5_545 ?
S1 U 2.7064(7) 2 ?
S1 Cs 3.4713(17) 5_545 ?
S1 Cs 3.4713(17) 5_445 ?
S2 U 2.7232(9) 5 ?
S2 U 2.7232(9) 5_455 ?
S2 Cs 3.5671(12) 5_445 ?
S2 Cs 3.5671(12) 5_545 ?
S2 Cs 3.7015(14) 9_565 ?
